data_4506673
loop_
_publ_author_name
'Sun, Xiao-Li'
'Wang, Zhi-Jie'
'Zang, Shuang-Quan'
'Song, Wen-Chao'
'Du, Chen-Xia'

_publ_section_title
;
 A Series of Cd(II) and Zn(II) Coordination Polymers with Helical
 Subunits Assembled from a Versatile 3-(4-hydroxypyridinium-1-yl)
 Phthalic Acid and N-Donor Ancillary Coligands
;
_journal_issue 9
_journal_name_full 'Crystal Growth &amp; Design'
_journal_page_first 4431
_journal_paper_doi 10.1021/cg300612k
_journal_volume 12
_journal_year 2012
_chemical_formula_moiety 'C26 H21 N3 O5 Zn'
_chemical_formula_sum 'C26 H21 N3 O5 Zn'
_chemical_formula_weight 520.83
_chemical_name_systematic
; 
 ? 
;
_space_group_IT_number 14
_symmetry_cell_setting monoclinic
_symmetry_space_group_name_Hall '-P 2ybc'
_symmetry_space_group_name_H-M 'P 1 21/c 1'
_atom_sites_solution_hydrogens geom
_atom_sites_solution_primary direct
_atom_sites_solution_secondary difmap
_audit_creation_method SHELXL-97
_cell_angle_alpha 90.00
_cell_angle_beta 101.315(7)
_cell_angle_gamma 90.00
_cell_formula_units_Z 4
_cell_length_a 8.0033(5)
_cell_length_b 20.0585(11)
_cell_length_c 14.5833(9)
_cell_measurement_reflns_used 4283
_cell_measurement_temperature 296(2)
_cell_measurement_theta_max 29.2116
_cell_measurement_theta_min 3.0185
_cell_volume 2295.6(2)
_computing_cell_refinement 'Bruker FRAMBO'
_computing_data_collection 'Bruker FRAMBO'
_computing_data_reduction 'Bruker SAINT'
_computing_molecular_graphics 'Bruker SHELXTL'
_computing_publication_material 'Bruker SHELXTL'
_computing_structure_refinement 'SHELXL-97 (Sheldrick, 1997)'
_computing_structure_solution 'SHELXS-97 (Sheldrick, 1990)'
_diffrn_ambient_temperature 296(2)
_diffrn_measured_fraction_theta_full 0.996
_diffrn_measured_fraction_theta_max 0.996
_diffrn_measurement_device_type 'multiwire proportional'
_diffrn_measurement_method 'phi and omega scans'
_diffrn_radiation_monochromator graphite
_diffrn_radiation_source 'fine-focus sealed tube'
_diffrn_radiation_type MoK\a
_diffrn_radiation_wavelength 0.71073
_diffrn_reflns_av_R_equivalents 0.0268
_diffrn_reflns_av_sigmaI/netI 0.0379
_diffrn_reflns_limit_h_max 9
_diffrn_reflns_limit_h_min -6
_diffrn_reflns_limit_k_max 23
_diffrn_reflns_limit_k_min -21
_diffrn_reflns_limit_l_max 16
_diffrn_reflns_limit_l_min -17
_diffrn_reflns_number 9038
_diffrn_reflns_theta_full 25.00
_diffrn_reflns_theta_max 25.00
_diffrn_reflns_theta_min 3.02
_exptl_absorpt_coefficient_mu 1.114
_exptl_absorpt_correction_T_max 1.00000
_exptl_absorpt_correction_T_min 0.90462
_exptl_absorpt_correction_type multi-scan
_exptl_absorpt_process_details 'SADABS(Bruker, 2009)'
_exptl_crystal_density_diffrn 1.507
_exptl_crystal_density_method 'not measured'
_exptl_crystal_F_000 1072
_exptl_crystal_size_max 0.21
_exptl_crystal_size_mid 0.20
_exptl_crystal_size_min 0.19
_refine_diff_density_max 0.304
_refine_diff_density_min -0.342
_refine_diff_density_rms 0.050
_refine_ls_extinction_method none
_refine_ls_goodness_of_fit_ref 1.026
_refine_ls_hydrogen_treatment constr
_refine_ls_matrix_type full
_refine_ls_number_parameters 316
_refine_ls_number_reflns 4031
_refine_ls_number_restraints 0
_refine_ls_restrained_S_all 1.026
_refine_ls_R_factor_all 0.0413
_refine_ls_R_factor_gt 0.0323
_refine_ls_shift/su_max 0.000
_refine_ls_shift/su_mean 0.000
_refine_ls_structure_factor_coef Fsqd
_refine_ls_weighting_details 'calc w=1/[\s^2^(Fo^2^)+(0.0342P)^2^+0.7842P] where P=(Fo^2^+2Fc^2^)/3'
_refine_ls_weighting_scheme calc
_refine_ls_wR_factor_gt 0.0751
_refine_ls_wR_factor_ref 0.0790
_reflns_number_gt 3446
_reflns_number_total 4031
_reflns_threshold_expression >2sigma(I)
_cod_data_source_file cg300612k_si_002.cif
_cod_data_source_block 5
_cod_original_sg_symbol_H-M 'P 21/c '
_cod_database_code 4506673

loop_
_symmetry_equiv_pos_as_xyz
'x, y, z'
'-x, y+1/2, -z+1/2'
'-x, -y, -z'
'x, -y-1/2, z-1/2'

loop_
_atom_site_label
_atom_site_type_symbol
_atom_site_fract_x
_atom_site_fract_y
_atom_site_fract_z
_atom_site_U_iso_or_equiv
_atom_site_adp_type
_atom_site_occupancy
_atom_site_symmetry_multiplicity
_atom_site_calc_flag
_atom_site_refinement_flags
Zn1 Zn 0.42457(3) 0.294840(12) 0.716962(17) 0.02647(10) Uani 1 1 d .
O1 O 0.5920(2) 0.24015(9) 0.79685(11) 0.0422(4) Uani 1 1 d .
O2 O 0.4151(2) 0.22035(8) 0.89324(12) 0.0388(4) Uani 1 1 d .
O3 O 0.5444(2) 0.19080(8) 1.11521(11) 0.0333(4) Uani 1 1 d .
O4 O 0.3896(2) 0.10891(8) 1.03652(11) 0.0380(4) Uani 1 1 d .
O5 O 0.7326(3) -0.04453(14) 1.36919(15) 0.0883(8) Uani 1 1 d .
N1 N 0.7729(2) 0.05927(9) 1.13431(13) 0.0332(5) Uani 1 1 d .
N2 N 0.2043(2) 0.25003(9) 0.65801(13) 0.0314(4) Uani 1 1 d .
N3 N -0.3537(2) -0.12216(9) 0.72077(13) 0.0318(4) Uani 1 1 d .
C4 C 0.8394(3) 0.15853(13) 0.89268(18) 0.0429(6) Uani 1 1 d .
H4 H 0.8541 0.1795 0.8379 0.051 Uiso 1 1 calc R
C5 C 0.9698(4) 0.12000(15) 0.9408(2) 0.0551(8) Uani 1 1 d .
H5 H 1.0722 0.1162 0.9200 0.066 Uiso 1 1 calc R
C6 C 0.9463(3) 0.08714(14) 1.02023(18) 0.0468(7) Uani 1 1 d .
H6 H 1.0321 0.0601 1.0530 0.056 Uiso 1 1 calc R
C7 C 0.7953(3) 0.09446(11) 1.05084(15) 0.0309(5) Uani 1 1 d .
C8 C 0.6643(3) 0.13522(10) 1.00497(14) 0.0248(5) Uani 1 1 d .
C3 C 0.6867(3) 0.16731(11) 0.92262(15) 0.0273(5) Uani 1 1 d .
C9 C 0.8225(4) 0.08712(14) 1.22032(17) 0.0479(7) Uani 1 1 d .
H9 H 0.8665 0.1302 1.2251 0.058 Uiso 1 1 calc R
C10 C 0.8094(4) 0.05383(16) 1.29883(18) 0.0570(8) Uani 1 1 d .
H10 H 0.8444 0.0748 1.3562 0.068 Uiso 1 1 calc R
C11 C 0.7434(4) -0.01282(16) 1.29729(19) 0.0536(8) Uani 1 1 d .
C12 C 0.6955(4) -0.03884(14) 1.2047(2) 0.0536(7) Uani 1 1 d .
H12 H 0.6529 -0.0820 1.1970 0.064 Uiso 1 1 calc R
C13 C 0.7094(3) -0.00359(12) 1.12869(18) 0.0425(6) Uani 1 1 d .
H13 H 0.6743 -0.0228 1.0701 0.051 Uiso 1 1 calc R
C2 C 0.5143(3) 0.14510(11) 1.05262(14) 0.0259(5) Uani 1 1 d .
C1 C 0.5510(3) 0.21226(10) 0.86831(15) 0.0289(5) Uani 1 1 d .
C24 C -0.3273(3) -0.12304(12) 0.63256(16) 0.0368(6) Uani 1 1 d .
H24B H -0.3447 -0.1628 0.5993 0.044 Uiso 1 1 calc R
C25 C -0.3258(4) -0.06440(12) 0.76706(18) 0.0452(7) Uani 1 1 d .
H25B H -0.3417 -0.0624 0.8285 0.054 Uiso 1 1 calc R
C18 C 0.0727(3) 0.24710(14) 0.70237(18) 0.0447(7) Uani 1 1 d .
H18 H 0.0891 0.2619 0.7639 0.054 Uiso 1 1 calc R
C17 C -0.0839(3) 0.22344(14) 0.66156(18) 0.0463(7) Uani 1 1 d .
H17 H -0.1724 0.2242 0.6944 0.056 Uiso 1 1 calc R
C16 C -0.1116(3) 0.19835(11) 0.57190(17) 0.0316(5) Uani 1 1 d .
C15 C 0.0228(4) 0.20188(13) 0.52627(19) 0.0481(7) Uani 1 1 d .
H15 H 0.0104 0.1860 0.4654 0.058 Uiso 1 1 calc R
C14 C 0.1759(3) 0.22879(15) 0.57016(19) 0.0502(7) Uani 1 1 d .
H14 H 0.2633 0.2322 0.5368 0.060 Uiso 1 1 calc R
C19 C -0.2815(3) 0.16867(12) 0.52915(18) 0.0404(6) Uani 1 1 d .
H19A H -0.2801 0.1552 0.4654 0.049 Uiso 1 1 calc R
H19B H -0.3692 0.2023 0.5270 0.049 Uiso 1 1 calc R
C21 C -0.1953(4) 0.05250(13) 0.5902(2) 0.0509(7) Uani 1 1 d .
H21A H -0.1799 0.0411 0.5278 0.061 Uiso 1 1 calc R
H21B H -0.0867 0.0680 0.6255 0.061 Uiso 1 1 calc R
C20 C -0.3258(3) 0.10817(12) 0.5841(2) 0.0453(7) Uani 1 1 d .
H20A H -0.3333 0.1222 0.6468 0.054 Uiso 1 1 calc R
H20B H -0.4366 0.0912 0.5541 0.054 Uiso 1 1 calc R
C26 C -0.2744(4) -0.00785(13) 0.7272(2) 0.0540(8) Uani 1 1 d .
H26B H -0.2566 0.0313 0.7618 0.065 Uiso 1 1 calc R
C23 C -0.2761(3) -0.06824(12) 0.58910(17) 0.0395(6) Uani 1 1 d .
H23B H -0.2597 -0.0714 0.5279 0.047 Uiso 1 1 calc R
C22 C -0.2489(3) -0.00859(12) 0.63638(18) 0.0402(6) Uani 1 1 d .

loop_
_atom_site_aniso_label
_atom_site_aniso_U_11
_atom_site_aniso_U_22
_atom_site_aniso_U_33
_atom_site_aniso_U_23
_atom_site_aniso_U_13
_atom_site_aniso_U_12
Zn1 0.03187(16) 0.02610(15) 0.02317(15) 0.00048(11) 0.00962(11) 0.00031(11)
O1 0.0481(11) 0.0508(11) 0.0302(9) 0.0174(8) 0.0139(8) 0.0102(8)
O2 0.0372(10) 0.0436(10) 0.0374(10) 0.0115(8) 0.0119(8) 0.0129(8)
O3 0.0403(9) 0.0371(9) 0.0254(9) -0.0098(7) 0.0135(7) 0.0012(7)
O4 0.0376(10) 0.0438(10) 0.0335(9) -0.0028(8) 0.0090(8) -0.0076(8)
O5 0.107(2) 0.113(2) 0.0478(14) 0.0363(14) 0.0233(13) -0.0049(16)
N1 0.0449(12) 0.0312(11) 0.0223(10) 0.0018(8) 0.0031(9) 0.0101(9)
N2 0.0357(11) 0.0305(10) 0.0301(11) -0.0029(9) 0.0116(9) -0.0048(9)
N3 0.0379(11) 0.0301(10) 0.0284(10) 0.0054(9) 0.0090(9) -0.0022(9)
C4 0.0482(16) 0.0522(16) 0.0336(14) 0.0114(12) 0.0213(12) 0.0117(13)
C5 0.0429(16) 0.076(2) 0.0524(18) 0.0140(16) 0.0244(14) 0.0237(15)
C6 0.0448(16) 0.0542(16) 0.0419(16) 0.0098(13) 0.0101(12) 0.0246(13)
C7 0.0412(14) 0.0301(12) 0.0217(11) 0.0015(10) 0.0072(10) 0.0090(10)
C8 0.0315(12) 0.0229(11) 0.0199(11) -0.0048(9) 0.0050(9) 0.0019(9)
C3 0.0335(12) 0.0272(12) 0.0223(11) -0.0006(9) 0.0085(9) 0.0047(10)
C9 0.0654(19) 0.0461(16) 0.0298(14) -0.0048(12) 0.0032(13) -0.0045(14)
C10 0.071(2) 0.077(2) 0.0212(14) -0.0034(14) 0.0041(13) -0.0017(17)
C11 0.0536(18) 0.071(2) 0.0372(16) 0.0193(15) 0.0108(13) 0.0074(15)
C12 0.070(2) 0.0414(15) 0.0501(18) 0.0096(14) 0.0133(15) -0.0009(14)
C13 0.0581(17) 0.0355(14) 0.0330(14) -0.0022(12) 0.0069(12) 0.0026(13)
C2 0.0339(13) 0.0280(12) 0.0164(11) 0.0033(9) 0.0059(9) 0.0082(10)
C1 0.0389(14) 0.0261(12) 0.0217(12) -0.0013(10) 0.0062(10) 0.0007(10)
C24 0.0474(15) 0.0350(13) 0.0287(13) 0.0002(11) 0.0090(11) -0.0075(11)
C25 0.0686(19) 0.0364(14) 0.0337(14) 0.0001(12) 0.0175(13) -0.0031(13)
C18 0.0447(16) 0.0626(18) 0.0297(14) -0.0062(13) 0.0146(12) -0.0102(14)
C17 0.0363(14) 0.0673(18) 0.0391(15) 0.0018(14) 0.0167(12) -0.0101(13)
C16 0.0342(13) 0.0249(12) 0.0359(14) 0.0086(10) 0.0073(11) -0.0030(10)
C15 0.0518(17) 0.0596(18) 0.0362(15) -0.0195(13) 0.0164(13) -0.0151(14)
C14 0.0446(16) 0.0659(18) 0.0472(17) -0.0218(15) 0.0263(14) -0.0172(14)
C19 0.0368(14) 0.0336(13) 0.0469(16) 0.0126(12) -0.0015(12) -0.0036(11)
C21 0.0631(18) 0.0348(14) 0.0594(18) 0.0136(13) 0.0234(15) -0.0023(13)
C20 0.0345(14) 0.0408(14) 0.0570(17) 0.0152(13) 0.0005(12) -0.0096(12)
C26 0.086(2) 0.0301(14) 0.0504(18) -0.0045(13) 0.0255(16) -0.0124(14)
C23 0.0489(16) 0.0433(15) 0.0269(13) 0.0067(11) 0.0088(11) -0.0079(12)
C22 0.0460(15) 0.0349(14) 0.0411(15) 0.0111(12) 0.0122(12) -0.0012(11)

loop_
_atom_type_symbol
_atom_type_description
_atom_type_scat_dispersion_real
_atom_type_scat_dispersion_imag
_atom_type_scat_source
C C 0.0033 0.0016 'International Tables Vol C Tables 4.2.6.8 and 6.1.1.4'
H H 0.0000 0.0000 'International Tables Vol C Tables 4.2.6.8 and 6.1.1.4'
N N 0.0061 0.0033 'International Tables Vol C Tables 4.2.6.8 and 6.1.1.4'
O O 0.0106 0.0060 'International Tables Vol C Tables 4.2.6.8 and 6.1.1.4'
Zn Zn 0.2839 1.4301 'International Tables Vol C Tables 4.2.6.8 and 6.1.1.4'

loop_
_geom_angle_atom_site_label_1
_geom_angle_atom_site_label_2
_geom_angle_atom_site_label_3
_geom_angle
_geom_angle_site_symmetry_1
_geom_angle_site_symmetry_3
O1 Zn1 O3 99.03(7) . 4_565
O1 Zn1 N2 116.65(8) . .
O3 Zn1 N2 105.20(7) 4_565 .
O1 Zn1 N3 114.64(8) . 2_556
O3 Zn1 N3 116.35(7) 4_565 2_556
N2 Zn1 N3 105.01(8) . 2_556
C1 O1 Zn1 118.69(15) . .
C2 O3 Zn1 126.77(15) . 4_566
C13 N1 C9 118.4(2) . .
C13 N1 C7 120.6(2) . .
C9 N1 C7 120.9(2) . .
C14 N2 C18 116.7(2) . .
C14 N2 Zn1 121.68(16) . .
C18 N2 Zn1 121.19(16) . .
C25 N3 C24 116.9(2) . .
C25 N3 Zn1 121.23(16) . 2_546
C24 N3 Zn1 121.84(16) . 2_546
C5 C4 C3 122.6(2) . .
C5 C4 H4 118.7 . .
C3 C4 H4 118.7 . .
C4 C5 C6 118.8(2) . .
C4 C5 H5 120.6 . .
C6 C5 H5 120.6 . .
C7 C6 C5 119.7(2) . .
C7 C6 H6 120.2 . .
C5 C6 H6 120.1 . .
C6 C7 C8 122.2(2) . .
C6 C7 N1 118.8(2) . .
C8 C7 N1 119.0(2) . .
C7 C8 C3 118.0(2) . .
C7 C8 C2 116.51(19) . .
C3 C8 C2 125.33(19) . .
C4 C3 C8 118.6(2) . .
C4 C3 C1 119.9(2) . .
C8 C3 C1 121.5(2) . .
C10 C9 N1 121.6(3) . .
C10 C9 H9 119.2 . .
N1 C9 H9 119.2 . .
C9 C10 C11 122.5(3) . .
C9 C10 H10 118.7 . .
C11 C10 H10 118.7 . .
O5 C11 C12 124.0(3) . .
O5 C11 C10 123.3(3) . .
C12 C11 C10 112.6(2) . .
C13 C12 C11 122.7(3) . .
C13 C12 H12 118.7 . .
C11 C12 H12 118.7 . .
C12 C13 N1 122.2(2) . .
C12 C13 H13 118.9 . .
N1 C13 H13 118.9 . .
O4 C2 O3 126.5(2) . .
O4 C2 C8 121.8(2) . .
O3 C2 C8 111.42(19) . .
O2 C1 O1 124.6(2) . .
O2 C1 C3 120.9(2) . .
O1 C1 C3 114.5(2) . .
N3 C24 C23 123.3(2) . .
N3 C24 H24B 118.3 . .
C23 C24 H24B 118.3 . .
N3 C25 C26 122.4(2) . .
N3 C25 H25B 118.8 . .
C26 C25 H25B 118.8 . .
N2 C18 C17 123.1(2) . .
N2 C18 H18 118.4 . .
C17 C18 H18 118.4 . .
C18 C17 C16 120.3(2) . .
C18 C17 H17 119.8 . .
C16 C17 H17 119.8 . .
C15 C16 C17 116.4(2) . .
C15 C16 C19 123.4(2) . .
C17 C16 C19 120.2(2) . .
C16 C15 C14 120.3(2) . .
C16 C15 H15 119.8 . .
C14 C15 H15 119.8 . .
N2 C14 C15 122.9(2) . .
N2 C14 H14 118.5 . .
C15 C14 H14 118.5 . .
C16 C19 C20 112.3(2) . .
C16 C19 H19A 109.1 . .
C20 C19 H19A 109.1 . .
C16 C19 H19B 109.1 . .
C20 C19 H19B 109.1 . .
H19A C19 H19B 107.9 . .
C22 C21 C20 111.9(2) . .
C22 C21 H21A 109.2 . .
C20 C21 H21A 109.2 . .
C22 C21 H21B 109.2 . .
C20 C21 H21B 109.2 . .
H21A C21 H21B 107.9 . .
C21 C20 C19 112.7(2) . .
C21 C20 H20A 109.0 . .
C19 C20 H20A 109.0 . .
C21 C20 H20B 109.0 . .
C19 C20 H20B 109.0 . .
H20A C20 H20B 107.8 . .
C25 C26 C22 120.7(3) . .
C25 C26 H26B 119.7 . .
C22 C26 H26B 119.7 . .
C24 C23 C22 119.8(2) . .
C24 C23 H23B 120.1 . .
C22 C23 H23B 120.1 . .
C23 C22 C26 116.9(2) . .
C23 C22 C21 121.1(2) . .
C26 C22 C21 122.1(2) . .

loop_
_geom_bond_atom_site_label_1
_geom_bond_atom_site_label_2
_geom_bond_distance
_geom_bond_site_symmetry_2
Zn1 O1 1.9346(16) .
Zn1 O3 1.9398(15) 4_565
Zn1 N2 2.0148(19) .
Zn1 N3 2.0298(18) 2_556
O1 C1 1.281(3) .
O2 C1 1.224(3) .
O3 C2 1.283(3) .
O3 Zn1 1.9398(15) 4_566
O4 C2 1.219(3) .
O5 C11 1.244(3) .
N1 C13 1.356(3) .
N1 C9 1.359(3) .
N1 C7 1.448(3) .
N2 C14 1.327(3) .
N2 C18 1.341(3) .
N3 C25 1.338(3) .
N3 C24 1.344(3) .
N3 Zn1 2.0298(18) 2_546
C4 C5 1.376(4) .
C4 C3 1.387(3) .
C4 H4 0.9300 .
C5 C6 1.377(4) .
C5 H5 0.9300 .
C6 C7 1.376(3) .
C6 H6 0.9300 .
C7 C8 1.393(3) .
C8 C3 1.405(3) .
C8 C2 1.514(3) .
C3 C1 1.511(3) .
C9 C10 1.347(4) .
C9 H9 0.9300 .
C10 C11 1.436(4) .
C10 H10 0.9300 .
C11 C12 1.427(4) .
C12 C13 1.338(4) .
C12 H12 0.9300 .
C13 H13 0.9300 .
C24 C23 1.371(3) .
C24 H24B 0.9300 .
C25 C26 1.374(4) .
C25 H25B 0.9300 .
C18 C17 1.363(4) .
C18 H18 0.9300 .
C17 C16 1.378(3) .
C17 H17 0.9300 .
C16 C15 1.373(3) .
C16 C19 1.503(3) .
C15 C14 1.376(4) .
C15 H15 0.9300 .
C14 H14 0.9300 .
C19 C20 1.533(3) .
C19 H19A 0.9700 .
C19 H19B 0.9700 .
C21 C22 1.501(3) .
C21 C20 1.519(4) .
C21 H21A 0.9700 .
C21 H21B 0.9700 .
C20 H20A 0.9700 .
C20 H20B 0.9700 .
C26 C22 1.379(4) .
C26 H26B 0.9300 .
C23 C22 1.377(3) .
C23 H23B 0.9300 .

loop_
_geom_torsion_atom_site_label_1
_geom_torsion_atom_site_label_2
_geom_torsion_atom_site_label_3
_geom_torsion_atom_site_label_4
_geom_torsion
_geom_torsion_site_symmetry_1
O3 Zn1 O1 C1 -171.03(17) 4_565
N2 Zn1 O1 C1 -58.88(19) .
N3 Zn1 O1 C1 64.41(19) 2_556
O1 Zn1 N2 C14 -99.9(2) .
O3 Zn1 N2 C14 8.6(2) 4_565
N3 Zn1 N2 C14 131.9(2) 2_556
O1 Zn1 N2 C18 87.7(2) .
O3 Zn1 N2 C18 -163.77(19) 4_565
N3 Zn1 N2 C18 -40.5(2) 2_556
C3 C4 C5 C6 2.1(5) .
C4 C5 C6 C7 -1.3(4) .
C5 C6 C7 C8 -1.1(4) .
C5 C6 C7 N1 179.8(3) .
C13 N1 C7 C6 -88.4(3) .
C9 N1 C7 C6 88.5(3) .
C13 N1 C7 C8 92.5(3) .
C9 N1 C7 C8 -90.7(3) .
C6 C7 C8 C3 2.7(3) .
N1 C7 C8 C3 -178.15(19) .
C6 C7 C8 C2 -172.9(2) .
N1 C7 C8 C2 6.2(3) .
C5 C4 C3 C8 -0.4(4) .
C5 C4 C3 C1 177.8(3) .
C7 C8 C3 C4 -1.9(3) .
C2 C8 C3 C4 173.3(2) .
C7 C8 C3 C1 179.8(2) .
C2 C8 C3 C1 -5.0(3) .
C13 N1 C9 C10 -0.1(4) .
C7 N1 C9 C10 -177.0(2) .
N1 C9 C10 C11 0.2(5) .
C9 C10 C11 O5 179.0(3) .
C9 C10 C11 C12 0.3(4) .
O5 C11 C12 C13 -179.7(3) .
C10 C11 C12 C13 -0.9(4) .
C11 C12 C13 N1 1.1(5) .
C9 N1 C13 C12 -0.5(4) .
C7 N1 C13 C12 176.4(2) .
Zn1 O3 C2 O4 12.2(3) 4_566
Zn1 O3 C2 C8 -161.63(14) 4_566
C7 C8 C2 O4 -91.4(3) .
C3 C8 C2 O4 93.4(3) .
C7 C8 C2 O3 82.8(2) .
C3 C8 C2 O3 -92.4(3) .
Zn1 O1 C1 O2 -4.0(3) .
Zn1 O1 C1 C3 176.41(14) .
C4 C3 C1 O2 179.6(2) .
C8 C3 C1 O2 -2.2(3) .
C4 C3 C1 O1 -0.9(3) .
C8 C3 C1 O1 177.3(2) .
C25 N3 C24 C23 -0.7(4) .
Zn1 N3 C24 C23 -178.62(19) 2_546
C24 N3 C25 C26 0.8(4) .
Zn1 N3 C25 C26 178.7(2) 2_546
C14 N2 C18 C17 0.3(4) .
Zn1 N2 C18 C17 173.1(2) .
N2 C18 C17 C16 2.8(4) .
C18 C17 C16 C15 -3.1(4) .
C18 C17 C16 C19 176.5(2) .
C17 C16 C15 C14 0.6(4) .
C19 C16 C15 C14 -179.0(2) .
C18 N2 C14 C15 -3.0(4) .
Zn1 N2 C14 C15 -175.8(2) .
C16 C15 C14 N2 2.6(5) .
C15 C16 C19 C20 118.5(3) .
C17 C16 C19 C20 -61.1(3) .
C22 C21 C20 C19 -174.7(2) .
C16 C19 C20 C21 -59.3(3) .
N3 C25 C26 C22 -0.2(5) .
N3 C24 C23 C22 0.1(4) .
C24 C23 C22 C26 0.5(4) .
C24 C23 C22 C21 -179.1(2) .
C25 C26 C22 C23 -0.5(4) .
C25 C26 C22 C21 179.1(3) .
C20 C21 C22 C23 118.4(3) .
C20 C21 C22 C26 -61.2(4) .
